data_4078481
loop_
_publ_author_name
'Jian, Zhongbao'
'Petrov, Alex R.'
'Hangaly, Noa K.'
'Li, Shihui'
'Rong, Weifeng'
'Mou, Zehuai'
'Rufanov, Konstantin A.'
'Harms, Klaus'
'Sundermeyer, J\"org'
'Cui, Dongmei'

_publ_section_title
;
 Phosphazene-Functionalized Cyclopentadienyl and Its Derivatives Ligated
 Rare-Earth Metal Alkyl Complexes: Synthesis, Structures, and Catalysis on
 Ethylene Polymerization
;
_journal_issue 11
_journal_name_full Organometallics
_journal_page_first 4267
_journal_paper_doi 10.1021/om300263p
_journal_volume 31
_journal_year 2012
_chemical_formula_sum 'C33 H40 N P'
_chemical_formula_weight 481.63
_chemical_name_systematic
; 
 ? 
;
_space_group_IT_number 15
_symmetry_cell_setting monoclinic
_symmetry_space_group_name_Hall '-C 2yc'
_symmetry_space_group_name_H-M 'C 1 2/c 1'
_atom_sites_solution_hydrogens geom
_atom_sites_solution_primary direct
_atom_sites_solution_secondary difmap
_audit_creation_method SHELXL-97
_cell_angle_alpha 90.00
_cell_angle_beta 106.8180(10)
_cell_angle_gamma 90.00
_cell_formula_units_Z 8
_cell_length_a 20.2622(10)
_cell_length_b 10.6935(5)
_cell_length_c 27.7835(14)
_cell_measurement_temperature 185(2)
_cell_volume 5762.5(5)
_computing_structure_refinement 'SHELXL-97 (Sheldrick, 1997)'
_computing_structure_solution 'SHELXS-97 (Sheldrick, 1990)'
_diffrn_ambient_temperature 185(2)
_diffrn_measured_fraction_theta_full 0.995
_diffrn_measured_fraction_theta_max 0.995
_diffrn_radiation_monochromator graphite
_diffrn_radiation_source 'fine-focus sealed tube'
_diffrn_radiation_type MoK\a
_diffrn_radiation_wavelength 0.71073
_diffrn_reflns_av_R_equivalents 0.0325
_diffrn_reflns_av_sigmaI/netI 0.0394
_diffrn_reflns_limit_h_max 24
_diffrn_reflns_limit_h_min -24
_diffrn_reflns_limit_k_max 13
_diffrn_reflns_limit_k_min -12
_diffrn_reflns_limit_l_max 25
_diffrn_reflns_limit_l_min -34
_diffrn_reflns_number 15626
_diffrn_reflns_theta_full 26.08
_diffrn_reflns_theta_max 26.08
_diffrn_reflns_theta_min 2.10
_exptl_absorpt_coefficient_mu 0.116
_exptl_absorpt_correction_T_max 0.9783
_exptl_absorpt_correction_T_min 0.9639
_exptl_absorpt_correction_type multi-scan
_exptl_crystal_density_diffrn 1.110
_exptl_crystal_density_method 'not measured'
_exptl_crystal_F_000 2080
_exptl_crystal_size_max 0.32
_exptl_crystal_size_mid 0.23
_exptl_crystal_size_min 0.19
_refine_diff_density_max 0.713
_refine_diff_density_min -0.642
_refine_diff_density_rms 0.050
_refine_ls_extinction_method none
_refine_ls_goodness_of_fit_ref 1.062
_refine_ls_hydrogen_treatment constr
_refine_ls_matrix_type full
_refine_ls_number_parameters 324
_refine_ls_number_reflns 5686
_refine_ls_number_restraints 0
_refine_ls_restrained_S_all 1.062
_refine_ls_R_factor_all 0.0826
_refine_ls_R_factor_gt 0.0622
_refine_ls_shift/su_max 0.001
_refine_ls_shift/su_mean 0.000
_refine_ls_structure_factor_coef Fsqd
_refine_ls_weighting_details 'calc w=1/[\s^2^(Fo^2^)+(0.0611P)^2^+9.3405P] where P=(Fo^2^+2Fc^2^)/3'
_refine_ls_weighting_scheme calc
_refine_ls_wR_factor_gt 0.1495
_refine_ls_wR_factor_ref 0.1620
_reflns_number_gt 4291
_reflns_number_total 5686
_reflns_threshold_expression >2sigma(I)
_cod_data_source_file om300263p_si_002.cif
_cod_data_source_block L2(iPr)
_cod_depositor_comments
;
The following automatic conversions were performed:

'_symmetry_cell_setting' value 'MONOCLINIC' changed to 'monoclinic'
according to /home/saulius/struct/CIF-dictionaries/cif_core.dic
dictionary named 'cif_core.dic' version 2.4.1 from
2010-06-29.

'_exptl_absorpt_correction_type' value 'MULTI-SCAN'
changed to 'multi-scan' according to
/home/saulius/struct/CIF-dictionaries/cif_core.dic dictionary named
'cif_core.dic' version 2.4.1 from
2010-06-29.

'_refine_ls_hydrogen_treatment' value 'CONSTR' changed
to 'constr' according to
/home/saulius/struct/CIF-dictionaries/cif_core.dic dictionary named
'cif_core.dic' version 2.4.1 from 2010-06-29.

Automatic conversion script
Id: cif_fix_values 1891 2012-01-12 08:04:46Z andrius 
;
_cod_original_sg_symbol_H-M C2/c
_cod_database_code 4078481

loop_
_symmetry_equiv_pos_as_xyz
'x, y, z'
'-x, y, -z+1/2'
'x+1/2, y+1/2, z'
'-x+1/2, y+1/2, -z+1/2'
'-x, -y, -z'
'x, -y, z-1/2'
'-x+1/2, -y+1/2, -z'
'x+1/2, -y+1/2, z-1/2'

loop_
_atom_site_label
_atom_site_type_symbol
_atom_site_fract_x
_atom_site_fract_y
_atom_site_fract_z
_atom_site_U_iso_or_equiv
_atom_site_adp_type
_atom_site_occupancy
_atom_site_symmetry_multiplicity
_atom_site_calc_flag
_atom_site_refinement_flags
P1 P 0.12564(3) 0.28359(6) 0.08894(2) 0.03044(17) Uani 1 1 d .
C10 C 0.07764(12) 0.2574(2) 0.02418(9) 0.0317(5) Uani 1 1 d .
C22 C 0.16022(13) 0.5016(2) 0.13521(10) 0.0381(6) Uani 1 1 d .
N1 N 0.11398(10) 0.42262(19) 0.10164(8) 0.0375(5) Uani 1 1 d .
C21 C 0.26208(12) 0.2640(2) 0.14441(9) 0.0386(6) Uani 1 1 d .
H21 H 0.2471 0.2992 0.1700 0.046 Uiso 1 1 calc R
C15 C 0.04839(12) 0.3589(2) -0.00555(9) 0.0363(6) Uani 1 1 d .
H15 H 0.0559 0.4393 0.0076 0.044 Uiso 1 1 calc R
C2 C 0.03049(13) 0.1625(3) 0.12723(9) 0.0415(6) Uani 1 1 d .
C1 C 0.09551(12) 0.1665(2) 0.12368(8) 0.0331(5) Uani 1 1 d .
C13 C -0.00152(15) 0.2227(3) -0.07465(10) 0.0501(7) Uani 1 1 d .
H13 H -0.0279 0.2110 -0.1078 0.060 Uiso 1 1 calc R
C16 C 0.21513(12) 0.2431(2) 0.09724(9) 0.0347(5) Uani 1 1 d .
C4 C 0.08749(15) 0.0097(3) 0.18095(9) 0.0454(7) Uani 1 1 d .
C14 C 0.00821(13) 0.3411(3) -0.05458(10) 0.0437(6) Uani 1 1 d .
H14 H -0.0122 0.4093 -0.0740 0.052 Uiso 1 1 calc R
C17 C 0.23908(14) 0.1940(3) 0.05924(10) 0.0457(7) Uani 1 1 d .
H17 H 0.2087 0.1817 0.0274 0.055 Uiso 1 1 calc R
C5 C 0.13789(14) 0.0661(2) 0.15697(10) 0.0418(6) Uani 1 1 d .
H5 H 0.1744 0.1070 0.1833 0.050 Uiso 1 1 calc R
C11 C 0.06675(15) 0.1379(3) 0.00381(10) 0.0452(7) Uani 1 1 d .
H11 H 0.0857 0.0691 0.0235 0.054 Uiso 1 1 calc R
C31 C 0.21284(14) 0.5629(3) 0.06592(11) 0.0495(7) Uani 1 1 d .
H31 H 0.1865 0.4890 0.0505 0.059 Uiso 1 1 calc R
C12 C 0.02791(16) 0.1208(3) -0.04556(10) 0.0547(8) Uani 1 1 d .
H12 H 0.0215 0.0408 -0.0593 0.066 Uiso 1 1 calc R
C23 C 0.20996(13) 0.5687(3) 0.11969(11) 0.0437(6) Uani 1 1 d .
C20 C 0.33076(14) 0.2327(3) 0.15323(11) 0.0477(7) Uani 1 1 d .
H20 H 0.3617 0.2463 0.1848 0.057 Uiso 1 1 calc R
C3 C 0.02577(14) 0.0637(3) 0.16311(10) 0.0466(7) Uani 1 1 d .
C27 C 0.15527(16) 0.5171(3) 0.18491(11) 0.0525(7) Uani 1 1 d .
C9 C -0.02993(14) 0.2405(3) 0.10019(12) 0.0525(7) Uani 1 1 d .
H9A H -0.0147 0.3075 0.0830 0.079 Uiso 1 1 calc R
H9B H -0.0513 0.2745 0.1240 0.079 Uiso 1 1 calc R
H9C H -0.0626 0.1897 0.0762 0.079 Uiso 1 1 calc R
C6 C 0.17109(16) -0.0306(3) 0.13146(12) 0.0543(8) Uani 1 1 d .
H6A H 0.1938 -0.0927 0.1556 0.082 Uiso 1 1 calc R
H6B H 0.2042 0.0094 0.1179 0.082 Uiso 1 1 calc R
H6C H 0.1363 -0.0699 0.1047 0.082 Uiso 1 1 calc R
C24 C 0.25585(15) 0.6449(3) 0.15521(14) 0.0603(8) Uani 1 1 d .
H24 H 0.2897 0.6894 0.1460 0.072 Uiso 1 1 calc R
C26 C 0.20145(19) 0.5935(3) 0.21772(12) 0.0640(9) Uani 1 1 d .
H26 H 0.1985 0.6034 0.2503 0.077 Uiso 1 1 calc R
C19 C 0.35331(15) 0.1815(3) 0.11556(12) 0.0571(8) Uani 1 1 d .
H19 H 0.3994 0.1591 0.1218 0.069 Uiso 1 1 calc R
C25 C 0.25120(19) 0.6545(3) 0.20362(13) 0.0693(10) Uani 1 1 d .
H25 H 0.2828 0.7036 0.2269 0.083 Uiso 1 1 calc R
C18 C 0.30808(15) 0.1633(3) 0.06862(11) 0.0576(8) Uani 1 1 d .
H18 H 0.3239 0.1303 0.0430 0.069 Uiso 1 1 calc R
C33 C 0.28519(16) 0.5479(4) 0.06095(14) 0.0714(10) Uani 1 1 d .
H33A H 0.3123 0.6199 0.0749 0.107 Uiso 1 1 calc R
H33B H 0.2828 0.5400 0.0261 0.107 Uiso 1 1 calc R
H33C H 0.3061 0.4743 0.0787 0.107 Uiso 1 1 calc R
C7 C 0.10848(19) -0.0930(3) 0.21878(12) 0.0650(9) Uani 1 1 d .
H7A H 0.0684 -0.1263 0.2260 0.098 Uiso 1 1 calc R
H7B H 0.1396 -0.0605 0.2491 0.098 Uiso 1 1 calc R
H7C H 0.1309 -0.1580 0.2056 0.098 Uiso 1 1 calc R
C8 C -0.03975(17) 0.0344(4) 0.17552(13) 0.0743(11) Uani 1 1 d .
H8A H -0.0325 -0.0358 0.1980 0.111 Uiso 1 1 calc R
H8B H -0.0753 0.0146 0.1452 0.111 Uiso 1 1 calc R
H8C H -0.0535 0.1057 0.1913 0.111 Uiso 1 1 calc R
C32 C 0.17717(19) 0.6765(4) 0.03642(14) 0.0772(11) Uani 1 1 d .
H32A H 0.1313 0.6833 0.0394 0.116 Uiso 1 1 calc R
H32B H 0.1750 0.6671 0.0016 0.116 Uiso 1 1 calc R
H32C H 0.2027 0.7507 0.0496 0.116 Uiso 1 1 calc R
C29 C 0.0387(2) 0.5348(7) 0.19382(18) 0.143(3) Uani 1 1 d .
H29A H 0.0500 0.6031 0.2172 0.214 Uiso 1 1 calc R
H29B H 0.0012 0.4879 0.1994 0.214 Uiso 1 1 calc R
H29C H 0.0255 0.5669 0.1601 0.214 Uiso 1 1 calc R
C28 C 0.0992(2) 0.4527(4) 0.20111(15) 0.0910(15) Uani 1 1 d .
H28 H 0.0849 0.3787 0.1799 0.109 Uiso 1 1 calc R
C30 C 0.1191(3) 0.4108(6) 0.2554(3) 0.179(4) Uani 1 1 d .
H30A H 0.1079 0.4754 0.2757 0.269 Uiso 1 1 calc R
H30B H 0.1677 0.3942 0.2667 0.269 Uiso 1 1 calc R
H30C H 0.0942 0.3360 0.2582 0.269 Uiso 1 1 calc R

loop_
_atom_site_aniso_label
_atom_site_aniso_U_11
_atom_site_aniso_U_22
_atom_site_aniso_U_33
_atom_site_aniso_U_23
_atom_site_aniso_U_13
_atom_site_aniso_U_12
P1 0.0273(3) 0.0349(3) 0.0283(3) -0.0016(3) 0.0068(2) -0.0006(3)
C10 0.0292(12) 0.0359(13) 0.0293(12) 0.0002(10) 0.0076(9) -0.0020(10)
C22 0.0347(13) 0.0324(13) 0.0436(15) -0.0054(11) 0.0057(11) 0.0006(11)
N1 0.0318(10) 0.0371(12) 0.0429(12) -0.0089(9) 0.0098(9) -0.0033(9)
C21 0.0334(13) 0.0443(15) 0.0367(13) 0.0007(11) 0.0080(11) -0.0004(11)
C15 0.0305(12) 0.0410(14) 0.0367(13) 0.0015(11) 0.0087(10) 0.0037(11)
C2 0.0378(14) 0.0496(16) 0.0347(13) 0.0013(12) 0.0069(11) -0.0083(12)
C1 0.0338(12) 0.0367(13) 0.0269(12) -0.0026(10) 0.0058(10) -0.0017(10)
C13 0.0488(16) 0.069(2) 0.0276(13) -0.0002(13) 0.0028(11) -0.0127(15)
C16 0.0334(12) 0.0389(14) 0.0320(12) 0.0041(10) 0.0096(10) 0.0015(10)
C4 0.0591(17) 0.0476(16) 0.0296(13) 0.0015(11) 0.0132(12) -0.0018(13)
C14 0.0349(13) 0.0566(17) 0.0382(14) 0.0097(13) 0.0084(11) 0.0057(12)
C17 0.0414(14) 0.0627(18) 0.0342(14) 0.0046(12) 0.0127(11) 0.0080(13)
C5 0.0493(15) 0.0420(15) 0.0343(13) 0.0013(11) 0.0122(11) 0.0019(12)
C11 0.0589(17) 0.0382(15) 0.0337(14) 0.0006(11) 0.0057(12) -0.0044(13)
C31 0.0387(14) 0.0496(17) 0.0611(18) 0.0106(14) 0.0162(13) -0.0043(13)
C12 0.073(2) 0.0478(17) 0.0368(15) -0.0078(13) 0.0064(14) -0.0158(15)
C23 0.0343(13) 0.0376(14) 0.0547(17) -0.0002(12) 0.0057(12) 0.0009(11)
C20 0.0350(14) 0.0584(18) 0.0459(16) 0.0085(13) 0.0059(12) 0.0010(13)
C3 0.0466(16) 0.0598(18) 0.0329(14) 0.0021(12) 0.0108(12) -0.0124(14)
C27 0.0649(19) 0.0420(16) 0.0518(17) -0.0152(13) 0.0187(15) 0.0000(14)
C9 0.0347(14) 0.064(2) 0.0599(18) 0.0126(15) 0.0152(13) 0.0001(13)
C6 0.0601(18) 0.0439(17) 0.063(2) 0.0077(14) 0.0247(15) 0.0084(14)
C24 0.0417(16) 0.0527(19) 0.080(2) -0.0007(16) 0.0080(15) -0.0116(14)
C26 0.076(2) 0.061(2) 0.0511(19) -0.0162(16) 0.0121(16) 0.0007(18)
C19 0.0340(14) 0.081(2) 0.0589(19) 0.0165(16) 0.0166(13) 0.0137(15)
C25 0.067(2) 0.065(2) 0.063(2) -0.0232(17) -0.0009(17) -0.0096(18)
C18 0.0495(17) 0.084(2) 0.0463(17) 0.0105(16) 0.0252(14) 0.0211(16)
C33 0.0481(18) 0.086(3) 0.086(3) 0.016(2) 0.0280(17) 0.0054(18)
C7 0.083(2) 0.067(2) 0.0489(18) 0.0195(16) 0.0242(16) 0.0069(18)
C8 0.0569(19) 0.103(3) 0.064(2) 0.029(2) 0.0196(16) -0.0154(19)
C32 0.067(2) 0.088(3) 0.083(3) 0.034(2) 0.032(2) 0.020(2)
C29 0.056(2) 0.272(7) 0.101(3) 0.121(4) 0.023(2) 0.017(3)
C28 0.130(4) 0.090(3) 0.080(3) -0.050(2) 0.073(3) -0.049(3)
C30 0.171(6) 0.169(6) 0.253(8) 0.156(6) 0.151(6) 0.117(5)

loop_
_atom_type_symbol
_atom_type_description
_atom_type_scat_dispersion_real
_atom_type_scat_dispersion_imag
_atom_type_scat_source
C C 0.0033 0.0016 'International Tables Vol C Tables 4.2.6.8 and 6.1.1.4'
H H 0.0000 0.0000 'International Tables Vol C Tables 4.2.6.8 and 6.1.1.4'
N N 0.0061 0.0033 'International Tables Vol C Tables 4.2.6.8 and 6.1.1.4'
P P 0.1023 0.0942 'International Tables Vol C Tables 4.2.6.8 and 6.1.1.4'

loop_
_geom_angle_atom_site_label_1
_geom_angle_atom_site_label_2
_geom_angle_atom_site_label_3
_geom_angle
N1 P1 C1 116.49(11)
N1 P1 C10 107.46(11)
C1 P1 C10 105.04(11)
N1 P1 C16 114.19(11)
C1 P1 C16 104.39(11)
C10 P1 C16 108.72(11)
C15 C10 C11 119.1(2)
C15 C10 P1 119.14(18)
C11 C10 P1 121.70(19)
N1 C22 C23 120.4(2)
N1 C22 C27 119.7(2)
C23 C22 C27 119.8(2)
C22 N1 P1 127.56(17)
C20 C21 C16 120.3(2)
C14 C15 C10 120.5(2)
C1 C2 C3 109.1(2)
C1 C2 C9 128.4(2)
C3 C2 C9 122.4(2)
C2 C1 C5 109.1(2)
C2 C1 P1 123.6(2)
C5 C1 P1 127.14(18)
C14 C13 C12 120.1(2)
C17 C16 C21 118.8(2)
C17 C16 P1 123.44(19)
C21 C16 P1 117.76(18)
C3 C4 C7 128.6(3)
C3 C4 C5 110.2(2)
C7 C4 C5 121.1(3)
C13 C14 C15 120.0(3)
C18 C17 C16 120.2(3)
C4 C5 C1 102.6(2)
C4 C5 C6 112.6(2)
C1 C5 C6 116.7(2)
C12 C11 C10 120.2(3)
C23 C31 C33 114.1(3)
C23 C31 C32 110.5(3)
C33 C31 C32 110.8(3)
C11 C12 C13 120.1(3)
C22 C23 C24 118.0(3)
C22 C23 C31 121.3(2)
C24 C23 C31 120.7(3)
C19 C20 C21 120.1(3)
C4 C3 C2 108.9(2)
C4 C3 C8 128.4(3)
C2 C3 C8 122.7(3)
C26 C27 C22 119.2(3)
C26 C27 C28 120.2(3)
C22 C27 C28 120.6(3)
C25 C24 C23 120.7(3)
C25 C26 C27 121.2(3)
C20 C19 C18 120.2(3)
C26 C25 C24 121.0(3)
C19 C18 C17 120.3(3)
C29 C28 C27 110.9(4)
C29 C28 C30 106.5(3)
C27 C28 C30 115.4(4)

loop_
_geom_bond_atom_site_label_1
_geom_bond_atom_site_label_2
_geom_bond_distance
P1 N1 1.562(2)
P1 C1 1.793(2)
P1 C10 1.803(2)
P1 C16 1.813(2)
C10 C15 1.388(3)
C10 C11 1.390(3)
C22 N1 1.398(3)
C22 C23 1.403(4)
C22 C27 1.423(4)
C21 C20 1.383(4)
C21 C16 1.397(3)
C15 C14 1.383(3)
C2 C1 1.350(3)
C2 C3 1.474(4)
C2 C9 1.492(4)
C1 C5 1.512(3)
C13 C14 1.375(4)
C13 C12 1.384(4)
C16 C17 1.387(4)
C4 C3 1.336(4)
C4 C7 1.494(4)
C4 C5 1.498(4)
C17 C18 1.385(4)
C5 C6 1.517(4)
C11 C12 1.382(4)
C31 C23 1.513(4)
C31 C33 1.520(4)
C31 C32 1.526(4)
C23 C24 1.404(4)
C20 C19 1.371(4)
C3 C8 1.498(4)
C27 C26 1.371(4)
C27 C28 1.504(5)
C24 C25 1.379(5)
C26 C25 1.350(5)
C19 C18 1.374(4)
C29 C28 1.474(6)
C28 C30 1.512(7)
